data_2206490
loop_
_publ_author_name
'Chivers, Tristram'
'Grebinski, James'
'Parvez, Masood'
'Fu, Zhiyong'

_publ_section_title
;
 <i>tert</i>-Butylamidodichlorophosphine oxide
;
_journal_coeditor_code LH6470
_journal_issue 8
_journal_name_full 'Acta Crystallographica Section E'
_journal_page_first o2491
_journal_page_last o2492
_journal_paper_doi 10.1107/S1600536805021495
_journal_volume 61
_journal_year 2005
_chemical_formula_iupac 'C4 H10 Cl2 N O P'
_chemical_formula_moiety 'C4 H10 Cl2 N O P'
_chemical_formula_sum 'C4 H10 Cl2 N O P'
_chemical_formula_weight 190.00
_chemical_melting_point 380.0(10)
_chemical_name_common 'tert-Butylamidodichlorophosphine oxide'
_chemical_name_systematic
;
tert-Butylamidodichlorophosphine oxide
;
_space_group_IT_number 14
_symmetry_cell_setting monoclinic
_symmetry_space_group_name_Hall '-P 2yn'
_symmetry_space_group_name_H-M 'P 1 21/n 1'
_atom_sites_solution_hydrogens geom
_atom_sites_solution_primary direct
_atom_sites_solution_secondary difmap
_cell_angle_alpha 90.00
_cell_angle_beta 111.090(2)
_cell_angle_gamma 90.00
_cell_formula_units_Z 4
_cell_length_a 8.256(3)
_cell_length_b 10.219(5)
_cell_length_c 11.053(5)
_cell_measurement_reflns_used 6208
_cell_measurement_temperature 173(2)
_cell_measurement_theta_max 27.5
_cell_measurement_theta_min 3.3
_cell_volume 870.1(7)
_computing_cell_refinement 'DENZO (Otwinowski & Minor, 1997)'
_computing_data_collection 'COLLECT (Hooft, 1998)'
_computing_data_reduction 'SCALEPACK (Otwinowski & Minor, 1997)'
_computing_molecular_graphics 'ORTEPII (Johnson, 1976)'
_computing_publication_material 'SHELXL97 (Sheldrick, 1997)'
_computing_structure_refinement 'SHELXL97 (Sheldrick, 1997)'
_computing_structure_solution 'SIR92 (Altomare <i>et al.</i>, 1993)'
_diffrn_ambient_temperature 173(2)
_diffrn_measured_fraction_theta_full 0.990
_diffrn_measured_fraction_theta_max 0.990
_diffrn_measurement_device_type 'Nonius KappaCCD'
_diffrn_measurement_method '\w and \f'
_diffrn_radiation_monochromator graphite
_diffrn_radiation_source 'fine-focus sealed tube'
_diffrn_radiation_type MoK\a
_diffrn_radiation_wavelength 0.71073
_diffrn_reflns_av_R_equivalents 0.034
_diffrn_reflns_av_sigmaI/netI 0.039
_diffrn_reflns_limit_h_max 10
_diffrn_reflns_limit_h_min -10
_diffrn_reflns_limit_k_max 11
_diffrn_reflns_limit_k_min -13
_diffrn_reflns_limit_l_max 14
_diffrn_reflns_limit_l_min -14
_diffrn_reflns_number 6208
_diffrn_reflns_theta_full 27.5
_diffrn_reflns_theta_max 27.5
_diffrn_reflns_theta_min 3.3
_exptl_absorpt_coefficient_mu 0.86
_exptl_absorpt_correction_T_max 0.950
_exptl_absorpt_correction_T_min 0.840
_exptl_absorpt_correction_type multi-scan
_exptl_absorpt_process_details '(SORTAV; Blessing, 1997)'
_exptl_crystal_colour colorless
_exptl_crystal_density_diffrn 1.450
_exptl_crystal_density_method 'not measured'
_exptl_crystal_description prism
_exptl_crystal_F_000 392
_exptl_crystal_size_max 0.21
_exptl_crystal_size_mid 0.08
_exptl_crystal_size_min 0.06
_refine_diff_density_max 0.747
_refine_diff_density_min -0.462
_refine_ls_extinction_method none
_refine_ls_goodness_of_fit_ref 1.08
_refine_ls_hydrogen_treatment constr
_refine_ls_matrix_type full
_refine_ls_number_parameters 85
_refine_ls_number_reflns 1970
_refine_ls_number_restraints 0
_refine_ls_restrained_S_all 1.08
_refine_ls_R_factor_all 0.078
_refine_ls_R_factor_gt 0.059
_refine_ls_shift/su_max 0.000
_refine_ls_shift/su_mean 0.000
_refine_ls_structure_factor_coef Fsqd
_refine_ls_weighting_details 'calc w = 1/[\s^2^(Fo^2^)+(0.060P)^2^+2.44P] where P = (Fo^2^+2Fc^2^)/3'
_refine_ls_weighting_scheme calc
_refine_ls_wR_factor_gt 0.155
_refine_ls_wR_factor_ref 0.165
_reflns_number_gt 1538
_reflns_number_total 1970
_reflns_threshold_expression I>2\s(I)
_cod_data_source_file lh6470.cif
_cod_data_source_block I
_cod_depositor_comments
;
The following automatic conversions were performed:

'_chemical_melting_point' value '379-381' was changed to '380.0(10)'
- the average value was taken and precision was estimated.

Automatic conversion script
Id: cif_fix_values 1646 2011-03-28 12:23:43Z adriana 

The following automatic conversions were performed:

'_chemical_melting_point' value '379-381' was changed to '380.0(10)'
- the average value was taken and precision was estimated.

Automatic conversion script
Id: cif_fix_values 1715 2011-07-08 13:25:40Z adriana 
;
_cod_original_sg_symbol_H-M 'P 21/n'
_cod_database_code 2206490
_cod_database_fobs_code 2206490

loop_
_symmetry_equiv_pos_as_xyz
'x, y, z'
'-x+1/2, y+1/2, -z+1/2'
'-x, -y, -z'
'x-1/2, -y-1/2, z-1/2'

loop_
_atom_site_label
_atom_site_fract_x
_atom_site_fract_y
_atom_site_fract_z
_atom_site_U_iso_or_equiv
_atom_site_adp_type
_atom_site_calc_flag
_atom_site_refinement_flags
_atom_site_occupancy
_atom_site_type_symbol
P1 0.79303(12) 0.11098(9) 0.24634(11) 0.0325(3) Uani d . 1 P
Cl1 0.87620(15) 0.16877(14) 0.10558(11) 0.0548(4) Uani d . 1 Cl
Cl2 1.00214(16) 0.15702(15) 0.40162(12) 0.0619(4) Uani d . 1 Cl
O1 0.7555(4) -0.0283(3) 0.2389(4) 0.0617(10) Uani d . 1 O
N1 0.6393(4) 0.2076(3) 0.2418(4) 0.0395(8) Uani d . 1 N
H1 0.6591 0.2917 0.2371 0.047 Uiso calc R 1 H
C1 0.4658(5) 0.1715(4) 0.2446(4) 0.0316(8) Uani d . 1 C
C2 0.4873(7) 0.0984(5) 0.3691(5) 0.0524(12) Uani d . 1 C
H2A 0.5478 0.0156 0.3707 0.079 Uiso calc R 1 H
H2B 0.3728 0.0807 0.3733 0.079 Uiso calc R 1 H
H2C 0.5553 0.1519 0.4437 0.079 Uiso calc R 1 H
C3 0.3741(5) 0.3015(4) 0.2429(5) 0.0433(10) Uani d . 1 C
H3A 0.4416 0.3533 0.3190 0.065 Uiso calc R 1 H
H3B 0.2581 0.2850 0.2447 0.065 Uiso calc R 1 H
H3C 0.3638 0.3498 0.1638 0.065 Uiso calc R 1 H
C4 0.3651(6) 0.0915(5) 0.1255(5) 0.0501(11) Uani d . 1 C
H4A 0.4208 0.0061 0.1302 0.075 Uiso calc R 1 H
H4B 0.3636 0.1378 0.0474 0.075 Uiso calc R 1 H
H4C 0.2457 0.0791 0.1220 0.075 Uiso calc R 1 H

loop_
_atom_site_aniso_label
_atom_site_aniso_U_11
_atom_site_aniso_U_22
_atom_site_aniso_U_33
_atom_site_aniso_U_12
_atom_site_aniso_U_13
_atom_site_aniso_U_23
P1 0.0283(5) 0.0226(5) 0.0489(6) 0.0019(4) 0.0165(4) -0.0005(4)
Cl1 0.0484(6) 0.0756(9) 0.0479(6) 0.0141(6) 0.0267(5) 0.0056(6)
Cl2 0.0442(6) 0.0844(10) 0.0442(6) 0.0185(6) 0.0003(5) -0.0092(6)
O1 0.0475(18) 0.0218(14) 0.124(3) 0.0036(13) 0.040(2) -0.0027(17)
N1 0.0316(16) 0.0172(14) 0.078(3) 0.0028(13) 0.0296(17) 0.0028(15)
C1 0.0278(17) 0.0288(19) 0.042(2) -0.0042(14) 0.0170(16) 0.0002(16)
C2 0.063(3) 0.053(3) 0.051(3) 0.010(2) 0.033(2) 0.016(2)
C3 0.035(2) 0.035(2) 0.066(3) 0.0032(18) 0.026(2) 0.001(2)
C4 0.042(2) 0.054(3) 0.051(3) -0.010(2) 0.013(2) -0.016(2)

loop_
_atom_type_symbol
_atom_type_description
_atom_type_scat_dispersion_real
_atom_type_scat_dispersion_imag
_atom_type_scat_source
C C 0.0033 0.0016 'International Tables Vol C Tables 4.2.6.8 and 6.1.1.4'
H H 0.0000 0.0000 'International Tables Vol C Tables 4.2.6.8 and 6.1.1.4'
N N 0.0061 0.0033 'International Tables Vol C Tables 4.2.6.8 and 6.1.1.4'
O O 0.0106 0.0060 'International Tables Vol C Tables 4.2.6.8 and 6.1.1.4'
P P 0.1023 0.0942 'International Tables Vol C Tables 4.2.6.8 and 6.1.1.4'
Cl Cl 0.1484 0.1585 'International Tables Vol C Tables 4.2.6.8 and 6.1.1.4'

loop_
_geom_angle_atom_site_label_1
_geom_angle_atom_site_label_2
_geom_angle_atom_site_label_3
_geom_angle
_geom_angle_publ_flag
O1 P1 N1 116.98(18) y
O1 P1 Cl1 111.76(18) y
N1 P1 Cl1 106.53(15) y
O1 P1 Cl2 112.28(18) y
N1 P1 Cl2 108.20(15) y
Cl1 P1 Cl2 99.53(8) y
C1 N1 P1 127.3(3) y
C1 N1 H1 116.3 n
P1 N1 H1 116.3 n
N1 C1 C2 109.9(4) n
N1 C1 C4 110.2(3) n
C2 C1 C4 111.7(4) n
N1 C1 C3 105.1(3) n
C2 C1 C3 109.6(4) n
C4 C1 C3 110.1(4) n
C1 C2 H2A 109.5 n
C1 C2 H2B 109.5 n
H2A C2 H2B 109.5 n
C1 C2 H2C 109.5 n
H2A C2 H2C 109.5 n
H2B C2 H2C 109.5 n
C1 C3 H3A 109.5 n
C1 C3 H3B 109.5 n
H3A C3 H3B 109.5 n
C1 C3 H3C 109.5 n
H3A C3 H3C 109.5 n
H3B C3 H3C 109.5 n
C1 C4 H4A 109.5 n
C1 C4 H4B 109.5 n
H4A C4 H4B 109.5 n
C1 C4 H4C 109.5 n
H4A C4 H4C 109.5 n
H4B C4 H4C 109.5 n

loop_
_geom_bond_atom_site_label_1
_geom_bond_atom_site_label_2
_geom_bond_distance
_geom_bond_publ_flag
P1 O1 1.453(3) y
P1 N1 1.595(3) y
P1 Cl1 2.0025(17) y
P1 Cl2 2.0038(17) y
N1 C1 1.490(5) y
N1 H1 0.8800 n
C1 C2 1.519(6) n
C1 C4 1.518(6) n
C1 C3 1.526(6) n
C2 H2A 0.9800 n
C2 H2B 0.9800 n
C2 H2C 0.9800 n
C3 H3A 0.9800 n
C3 H3B 0.9800 n
C3 H3C 0.9800 n
C4 H4A 0.9800 n
C4 H4B 0.9800 n
C4 H4C 0.9800 n

loop_
_geom_hbond_atom_site_label_D
_geom_hbond_atom_site_label_H
_geom_hbond_atom_site_label_A
_geom_hbond_site_symmetry_A
_geom_hbond_distance_DH
_geom_hbond_distance_HA
_geom_hbond_distance_DA
_geom_hbond_angle_DHA
N1 H1 O1 2_655 0.88 1.95 2.820(4) 168

loop_
_geom_torsion_atom_site_label_1
_geom_torsion_atom_site_label_2
_geom_torsion_atom_site_label_3
_geom_torsion_atom_site_label_4
_geom_torsion
_geom_torsion_publ_flag
O1 P1 N1 C1 7.0(5) n
Cl1 P1 N1 C1 132.8(3) n
Cl2 P1 N1 C1 -121.0(4) n
P1 N1 C1 C2 60.2(5) n
P1 N1 C1 C4 -63.4(5) n
P1 N1 C1 C3 178.0(3) n

loop_
_cod_related_entry_id
_cod_related_entry_database
_cod_related_entry_code
1 ChemSpider 10455757
